data_4003401
loop_
_publ_author_name
'Oswald, Iain W. H.'
'Koegel, Alexandra A.'
'Neilson, James R.'

_publ_section_title
;
 General Synthesis Principles for Ruddlesden--Popper Hybrid Perovskite
 Halides from a Dynamic Equilibrium
;
_journal_issue 23
_journal_name_full 'Chemistry of Materials'
_journal_page_first 8606
_journal_paper_doi 10.1021/acs.chemmater.8b03817
_journal_volume 30
_journal_year 2018
_chemical_formula_sum 'C20 H1.25 I10 N6 Pb3'
_chemical_formula_weight 2216.09
_space_group_crystal_system orthorhombic
_space_group_IT_number 36
_space_group_name_Hall 'C 2c -2'
_space_group_name_H-M_alt 'C m c 21'
_atom_sites_solution_hydrogens geom
_audit_creation_method SHELXL-2017/1
_audit_update_record
;
2018-06-26 # Formatted by publCIF

;
_cell_angle_alpha 90
_cell_angle_beta 90
_cell_angle_gamma 90
_cell_formula_units_Z 4
_cell_length_a 54.188(4)
_cell_length_b 8.9661(6)
_cell_length_c 8.7984(6)
_cell_measurement_reflns_used 2791
_cell_measurement_temperature 302(2)
_cell_measurement_theta_max 23.82
_cell_measurement_theta_min 3.01
_cell_volume 4274.7(5)
_computing_cell_refinement 'Bruker SAINT'
_computing_data_collection 'APEX3 (Bruker-AXS, 2015)'
_computing_data_reduction 'Bruker SAINT'
_computing_molecular_graphics 'VESTA (Momma and Izumi, 2017)'
_computing_publication_material 'publCIF (Westrip, 2010)'
_computing_structure_refinement 'SHELXL-2017/1 (Sheldrick, 2017)'
_computing_structure_solution 'SHELXT 2014/5 (Sheldrick, 2014)'
_diffrn_ambient_temperature 302(2)
_diffrn_measured_fraction_theta_full 0.998
_diffrn_measured_fraction_theta_max 0.996
_diffrn_measurement_device_type 'Bruker D8 Quest ECO CMOS'
_diffrn_measurement_method '\f and \w scans'
_diffrn_radiation_monochromator 'HELIOS optics'
_diffrn_radiation_type MoK\a
_diffrn_radiation_wavelength 0.71073
_diffrn_reflns_av_R_equivalents 0.1446
_diffrn_reflns_av_unetI/netI 0.0937
_diffrn_reflns_Laue_measured_fraction_full 0.998
_diffrn_reflns_Laue_measured_fraction_max 0.996
_diffrn_reflns_limit_h_max 68
_diffrn_reflns_limit_h_min -68
_diffrn_reflns_limit_k_max 11
_diffrn_reflns_limit_k_min -11
_diffrn_reflns_limit_l_max 11
_diffrn_reflns_limit_l_min -11
_diffrn_reflns_number 31226
_diffrn_reflns_point_group_measured_fraction_full 0.999
_diffrn_reflns_point_group_measured_fraction_max 0.997
_diffrn_reflns_theta_full 25.242
_diffrn_reflns_theta_max 26.815
_diffrn_reflns_theta_min 2.302
_diffrn_source 'I\ms microfocus tube'
_exptl_absorpt_coefficient_mu 19.028
_exptl_absorpt_correction_T_max 0.7454
_exptl_absorpt_correction_T_min 0.4155
_exptl_absorpt_correction_type multi-scan
_exptl_absorpt_process_details SADABS
_exptl_crystal_colour Black
_exptl_crystal_density_diffrn 3.443
_exptl_crystal_description Plate
_exptl_crystal_F_000 3757
_exptl_crystal_size_max 0.08
_exptl_crystal_size_mid 0.07
_exptl_crystal_size_min 0.01
_refine_diff_density_max 4.655
_refine_diff_density_min -2.190
_refine_diff_density_rms 0.430
_refine_ls_abs_structure_details
;
 Refined as an inversion twin.
;
_refine_ls_abs_structure_Flack 0.28(3)
_refine_ls_extinction_method none
_refine_ls_goodness_of_fit_ref 1.025
_refine_ls_hydrogen_treatment constr
_refine_ls_matrix_type full
_refine_ls_number_parameters 104
_refine_ls_number_reflns 4589
_refine_ls_number_restraints 2
_refine_ls_restrained_S_all 1.025
_refine_ls_R_factor_all 0.1468
_refine_ls_R_factor_gt 0.0723
_refine_ls_shift/su_max 0.000
_refine_ls_shift/su_mean 0.000
_refine_ls_structure_factor_coef Fsqd
_refine_ls_weighting_details 'w=1/[\s^2^(Fo^2^)+(0.1083P)^2^+26.8974P] where P=(Fo^2^+2Fc^2^)/3'
_refine_ls_weighting_scheme calc
_refine_ls_wR_factor_gt 0.1812
_refine_ls_wR_factor_ref 0.2174
_reflns_Friedel_coverage 0.868
_reflns_Friedel_fraction_full 0.999
_reflns_Friedel_fraction_max 0.997
_reflns_number_gt 2438
_reflns_number_total 4589
_reflns_threshold_expression 'I > 2\s(I)'
_cod_data_source_file cm8b03817_si_005.cif
_cod_data_source_block shelx
_cod_database_code 4003401
_shelx_shelxl_version_number 2017/1
_shelx_space_group_comment
;
The symmetry employed for this shelxl refinement is uniquely defined
by the following loop, which should always be used as a source of
symmetry information in preference to the above space-group names.
They are only intended as comments.
;
_publcif_funding_html
;
;

loop_
_space_group_symop_operation_xyz
'x, y, z'
'-x, -y, z+1/2'
'x, -y, z+1/2'
'-x, y, z'
'x+1/2, y+1/2, z'
'-x+1/2, -y+1/2, z+1/2'
'x+1/2, -y+1/2, z+1/2'
'-x+1/2, y+1/2, z'

loop_
_atom_site_label
_atom_site_type_symbol
_atom_site_fract_x
_atom_site_fract_y
_atom_site_fract_z
_atom_site_U_iso_or_equiv
_atom_site_adp_type
_atom_site_occupancy
_atom_site_site_symmetry_order
_atom_site_calc_flag
_atom_site_refinement_flags_posn
_atom_site_refinement_flags_adp
_atom_site_refinement_flags_occupancy
Pb1 Pb 0.500000 0.2468(2) 0.4317(5) 0.0396(5) Uani 1 2 d S T P
Pb2 Pb 0.61886(2) 0.24967(18) 0.4325(3) 0.0397(4) Uani 1 1 d . . .
I1 I 0.61420(6) 0.5415(4) 0.2270(5) 0.0604(10) Uani 1 1 d . . .
I2 I 0.500000 0.0472(5) 0.7286(8) 0.0716(15) Uani 1 2 d S T P
I3 I 0.55852(4) 0.2442(4) 0.4356(10) 0.0683(8) Uani 1 1 d . . .
I4 I 0.67564(5) 0.2942(4) 0.4131(5) 0.0636(9) Uani 1 1 d . . .
I5 I 0.500000 0.5400(6) 0.6385(8) 0.0746(17) Uani 1 2 d S T P
I6 I 0.61932(7) 0.0392(4) 0.1440(5) 0.0702(12) Uani 1 1 d . . .
C1 C 0.552(2) 0.804(14) 0.521(15) 0.23(4) Uiso 1 1 d D . .
H1A H 0.549227 0.905342 0.487274 0.339 Uiso 1 1 calc R U .
H1B H 0.563682 0.801891 0.599999 0.339 Uiso 1 1 calc R U .
H1C H 0.536162 0.766079 0.558915 0.339 Uiso 1 1 calc R U .
N1 N 0.5596(15) 0.715(11) 0.396(15) 0.23(4) Uiso 1 1 d D . .
H1D H 0.560419 0.619533 0.424521 0.339 Uiso 1 1 calc R U .
H1E H 0.574497 0.744873 0.365757 0.339 Uiso 1 1 calc R U .
H1F H 0.549020 0.723461 0.318971 0.339 Uiso 1 1 calc R U .
N2 N 0.6617(8) 0.319(5) 1.000(5) 0.081(13) Uiso 1 1 d . . .
H2A H 0.656803 0.277074 1.086438 0.122 Uiso 1 1 calc R U .
H2B H 0.648762 0.359892 0.953355 0.122 Uiso 1 1 calc R U .
H2C H 0.672781 0.389882 1.020209 0.122 Uiso 1 1 calc R U .
C2 C 0.6727(11) 0.207(7) 0.902(10) 0.10(2) Uiso 1 1 d . . .
H2D H 0.670337 0.235461 0.796765 0.125 Uiso 1 1 calc R U .
H2E H 0.664400 0.112440 0.918067 0.125 Uiso 1 1 calc R U .
C3 C 0.7001(8) 0.187(5) 0.932(7) 0.062(11) Uiso 1 1 d . . .
C4 C 0.7169(9) 0.270(5) 0.845(6) 0.064(13) Uiso 1 1 d . . .
H4 H 0.711691 0.344036 0.778731 0.076 Uiso 1 1 calc R U .
C5 C 0.7312(12) 0.055(8) 1.051(8) 0.10(2) Uiso 1 1 d . . .
H5 H 0.736394 -0.022655 1.113567 0.124 Uiso 1 1 calc R U .
C6 C 0.7492(10) 0.142(8) 0.978(7) 0.094(19) Uiso 1 1 d . . .
H6 H 0.765657 0.134960 1.006049 0.113 Uiso 1 1 calc R U .
C7 C 0.7420(10) 0.236(6) 0.864(6) 0.077(16) Uiso 1 1 d . . .
H7 H 0.753717 0.277518 0.798729 0.093 Uiso 1 1 calc R U .
C8 C 0.7067(11) 0.079(7) 1.035(7) 0.096(19) Uiso 1 1 d . . .
H8 H 0.695081 0.025299 1.089900 0.115 Uiso 1 1 calc R U .

loop_
_atom_site_aniso_label
_atom_site_aniso_U_11
_atom_site_aniso_U_22
_atom_site_aniso_U_33
_atom_site_aniso_U_23
_atom_site_aniso_U_13
_atom_site_aniso_U_12
Pb1 0.0449(10) 0.0358(9) 0.0381(9) -0.0006(11) 0.000 0.000
Pb2 0.0492(8) 0.0353(6) 0.0347(7) -0.0010(7) 0.0014(10) 0.0010(6)
I1 0.076(2) 0.054(2) 0.051(2) 0.0216(19) 0.0018(18) 0.0051(15)
I2 0.088(3) 0.059(4) 0.068(4) 0.036(3) 0.000 0.000
I3 0.0379(13) 0.084(2) 0.083(2) 0.000(3) 0.001(2) -0.0027(17)
I4 0.0437(14) 0.079(2) 0.068(2) -0.004(3) -0.0032(18) 0.0052(12)
I5 0.100(4) 0.064(4) 0.059(4) -0.029(3) 0.000 0.000
I6 0.111(3) 0.051(3) 0.049(2) -0.024(2) 0.008(2) -0.0117(17)

loop_
_atom_type_symbol
_atom_type_description
_atom_type_scat_dispersion_real
_atom_type_scat_dispersion_imag
_atom_type_scat_source
C C 0.0033 0.0016 'International Tables Vol C Tables 4.2.6.8 and 6.1.1.4'
I I -0.4742 1.8119 'International Tables Vol C Tables 4.2.6.8 and 6.1.1.4'
N N 0.0061 0.0033 'International Tables Vol C Tables 4.2.6.8 and 6.1.1.4'
Pb Pb -3.3944 10.1111 'International Tables Vol C Tables 4.2.6.8 and 6.1.1.4'
H H 0.0000 0.0000 'International Tables Vol C Tables 4.2.6.8 and 6.1.1.4'

loop_
_geom_angle_atom_site_label_1
_geom_angle_atom_site_label_2
_geom_angle_atom_site_label_3
_geom_angle
_geom_angle_site_symmetry_1
_geom_angle_site_symmetry_3
I2 Pb1 I3 89.26(13) . .
I2 Pb1 I3 89.26(13) . 4_655
I3 Pb1 I3 178.5(3) . 4_655
I2 Pb1 I2 89.72(7) . 2_654
I3 Pb1 I2 90.01(11) . 2_654
I3 Pb1 I2 90.01(11) 4_655 2_654
I2 Pb1 I5 89.7(2) . .
I3 Pb1 I5 89.99(11) . .
I3 Pb1 I5 89.99(11) 4_655 .
I2 Pb1 I5 179.5(3) 2_654 .
I2 Pb1 I5 177.9(2) . 2_664
I3 Pb1 I5 90.74(13) . 2_664
I3 Pb1 I5 90.74(13) 4_655 2_664
I2 Pb1 I5 92.4(2) 2_654 2_664
I5 Pb1 I5 88.15(7) . 2_664
I4 Pb2 I6 91.42(11) . .
I4 Pb2 I6 97.37(10) . 3
I6 Pb2 I6 89.07(5) . 3
I4 Pb2 I1 86.68(10) . .
I6 Pb2 I1 92.03(16) . .
I6 Pb2 I1 175.78(10) 3 .
I4 Pb2 I1 92.71(10) . 3_565
I6 Pb2 I1 175.87(10) . 3_565
I6 Pb2 I1 90.18(16) 3 3_565
I1 Pb2 I1 88.44(5) . 3_565
I4 Pb2 I3 172.95(11) . .
I6 Pb2 I3 90.34(14) . .
I6 Pb2 I3 89.48(13) 3 .
I1 Pb2 I3 86.44(12) . .
I1 Pb2 I3 85.59(14) 3_565 .
Pb2 I1 Pb2 158.50(17) . 3_564
Pb1 I2 Pb1 158.6(3) . 2_655
Pb1 I3 Pb2 178.3(2) . .
Pb1 I5 Pb1 161.2(3) . 2_665
Pb2 I6 Pb2 162.32(17) . 3_554
N2 C2 C3 112(5) . .
C8 C3 C4 124(5) . .
C8 C3 C2 117(5) . .
C4 C3 C2 119(5) . .
C3 C4 C7 117(5) . .
C8 C5 C6 123(7) . .
C7 C6 C5 119(6) . .
C6 C7 C4 119(5) . .
C5 C8 C3 116(6) . .

loop_
_geom_bond_atom_site_label_1
_geom_bond_atom_site_label_2
_geom_bond_distance
_geom_bond_site_symmetry_2
Pb1 I2 3.166(7) .
Pb1 I3 3.171(2) .
Pb1 I3 3.172(2) 4_655
Pb1 I2 3.184(6) 2_654
Pb1 I5 3.197(7) .
Pb1 I5 3.211(7) 2_664
Pb2 I4 3.107(3) .
Pb2 I6 3.162(5) .
Pb2 I6 3.190(5) 3
Pb2 I1 3.190(4) .
Pb2 I1 3.207(5) 3_565
Pb2 I3 3.270(3) .
C1 N1 1.43(6) .
N2 C2 1.45(7) .
C2 C3 1.52(7) .
C3 C8 1.37(8) .
C3 C4 1.40(7) .
C4 C7 1.40(7) .
C5 C8 1.35(7) .
C5 C6 1.40(8) .
C6 C7 1.37(7) .
